data_1557547
loop_
_publ_author_name
'Yuvaraj, K.'
'Douair, Iskander'
'Jones, Dafydd D. L.'
'Maron, Laurent'
'Jones, Cameron'

_publ_section_title
;
 Sterically controlled reductive oligomerisations of CO by activated
 magnesium(i) compounds: deltate vs. ethenediolate formation
;
_journal_issue 13
_journal_name_full 'Chemical Science'
_journal_page_first 3516
_journal_page_last 3522
_journal_paper_doi 10.1039/D0SC00836B
_journal_volume 11
_journal_year 2020
_chemical_formula_sum 'C117 H144 Mg4 N12 O4'
_chemical_formula_weight 1879.67
_space_group_crystal_system triclinic
_space_group_IT_number 2
_space_group_name_Hall '-P 1'
_space_group_name_H-M_alt 'P -1'
_atom_sites_solution_hydrogens geom
_audit_creation_method SHELXL-2016/6
_audit_update_record
;
2020-02-12 deposited with the CCDC.	2020-03-06 downloaded from the CCDC.
;
_cell_angle_alpha 85.7620(10)
_cell_angle_beta 88.9090(10)
_cell_angle_gamma 66.9980(10)
_cell_formula_units_Z 2
_cell_length_a 15.1058(2)
_cell_length_b 19.0783(2)
_cell_length_c 20.0582(2)
_cell_measurement_reflns_used 35359
_cell_measurement_temperature 123(2)
_cell_measurement_theta_max 76.6240
_cell_measurement_theta_min 3.7770
_cell_volume 5306.17(11)
_computing_cell_refinement 'CrysAlisPro 1.171.39.46 (Rigaku OD, 2018)'
_computing_data_collection 'CrysAlisPro 1.171.39.46 (Rigaku OD, 2018)'
_computing_data_reduction 'CrysAlisPro 1.171.39.46 (Rigaku OD, 2018)'
_computing_molecular_graphics xseed
_computing_publication_material Ciftab
_computing_structure_refinement 'SHELXL-2016/6 (Sheldrick, 2016)'
_computing_structure_solution 'SHELXT 2014/5 (Sheldrick, 2014)'
_diffrn_ambient_temperature 123(2)
_diffrn_measured_fraction_theta_full 0.998
_diffrn_measured_fraction_theta_max 0.997
_diffrn_measurement_device_type 'XtaLAB Synergy, Dualflex, HyPix'
_diffrn_radiation_type CuK\a
_diffrn_radiation_wavelength 1.54184
_diffrn_reflns_av_R_equivalents 0.0670
_diffrn_reflns_av_unetI/netI 0.0442
_diffrn_reflns_Laue_measured_fraction_full 0.998
_diffrn_reflns_Laue_measured_fraction_max 0.997
_diffrn_reflns_limit_h_max 18
_diffrn_reflns_limit_h_min -18
_diffrn_reflns_limit_k_max 23
_diffrn_reflns_limit_k_min -18
_diffrn_reflns_limit_l_max 24
_diffrn_reflns_limit_l_min -24
_diffrn_reflns_number 100505
_diffrn_reflns_point_group_measured_fraction_full 0.998
_diffrn_reflns_point_group_measured_fraction_max 0.997
_diffrn_reflns_theta_full 67.684
_diffrn_reflns_theta_max 69.000
_diffrn_reflns_theta_min 6.362
_diffrn_source 'micro-focus sealed X-ray tube'
_exptl_absorpt_coefficient_mu 0.767
_exptl_absorpt_correction_T_max 1.00000
_exptl_absorpt_correction_T_min 0.93857
_exptl_absorpt_correction_type multi-scan
_exptl_absorpt_process_details
;
CrysAlisPro 1.171.39.46 (Rigaku Oxford Diffraction, 2018)
Empirical absorption correction using spherical harmonics,
 implemented in SCALE3 ABSPACK scaling algorithm.
;
_exptl_crystal_colour colorless
_exptl_crystal_density_diffrn 1.176
_exptl_crystal_description block
_exptl_crystal_F_000 2020
_exptl_crystal_size_max 0.250
_exptl_crystal_size_mid 0.220
_exptl_crystal_size_min 0.200
_refine_diff_density_max 0.540
_refine_diff_density_min -0.416
_refine_diff_density_rms 0.061
_refine_ls_extinction_method none
_refine_ls_goodness_of_fit_ref 1.026
_refine_ls_hydrogen_treatment constr
_refine_ls_matrix_type full
_refine_ls_number_parameters 1271
_refine_ls_number_reflns 19711
_refine_ls_number_restraints 0
_refine_ls_restrained_S_all 1.026
_refine_ls_R_factor_all 0.0672
_refine_ls_R_factor_gt 0.0593
_refine_ls_shift/su_max 0.002
_refine_ls_shift/su_mean 0.000
_refine_ls_structure_factor_coef Fsqd
_refine_ls_weighting_details 'w=1/[\s^2^(Fo^2^)+(0.1092P)^2^+2.3820P] where P=(Fo^2^+2Fc^2^)/3'
_refine_ls_weighting_scheme calc
_refine_ls_wR_factor_gt 0.1696
_refine_ls_wR_factor_ref 0.1771
_reflns_Friedel_coverage 0.000
_reflns_number_gt 16809
_reflns_number_total 19711
_reflns_threshold_expression 'I > 2\s(I)'
_cod_data_source_file d0sc00836b2.cif
_cod_data_source_block Cj1404
_cod_depositor_comments
;Adding full bibliography for 1557543--1557552.cif.

 Adding full bibliography for 1557543--1557552.cif.
;
_cod_database_code 1557547
_shelx_shelxl_version_number 2016/6
_shelx_space_group_comment
;
The symmetry employed for this shelxl refinement is uniquely defined
by the following loop, which should always be used as a source of
symmetry information in preference to the above space-group names.
They are only intended as comments.
;
_shelx_estimated_absorpt_t_min 0.831
_shelx_estimated_absorpt_t_max 0.862

loop_
_space_group_symop_operation_xyz
'x, y, z'
'-x, -y, -z'

loop_
_atom_site_label
_atom_site_type_symbol
_atom_site_fract_x
_atom_site_fract_y
_atom_site_fract_z
_atom_site_U_iso_or_equiv
_atom_site_adp_type
_atom_site_occupancy
_atom_site_site_symmetry_order
_atom_site_calc_flag
_atom_site_refinement_flags_posn
_atom_site_refinement_flags_adp
_atom_site_refinement_flags_occupancy
_atom_site_disorder_assembly
_atom_site_disorder_group
Mg1 Mg 0.45767(4) 1.08566(3) 0.96746(3) 0.02896(15) Uani 1 1 d . . . . .
O1 O 0.52757(10) 0.97730(7) 0.94462(7) 0.0351(3) Uani 1 1 d . . . . .
N1 N 0.51754(12) 1.13549(9) 0.89386(9) 0.0315(4) Uani 1 1 d . . . . .
C1 C 0.52499(16) 1.25679(12) 0.85229(12) 0.0391(5) Uani 1 1 d . . . . .
H1A H 0.581401 1.247134 0.880495 0.059 Uiso 1 1 calc R U . . .
H1B H 0.482642 1.311023 0.851289 0.059 Uiso 1 1 calc R U . . .
H1C H 0.545795 1.243022 0.806797 0.059 Uiso 1 1 calc R U . . .
Mg2 Mg 0.62325(4) 0.71497(3) 0.97545(3) 0.02798(15) Uani 1 1 d . . . . .
O2 O 0.58441(9) 0.82723(7) 0.96639(7) 0.0296(3) Uani 1 1 d . . . . .
N2 N 0.32640(12) 1.13922(9) 0.91435(9) 0.0319(4) Uani 1 1 d . . . . .
C2 C 0.47134(15) 1.20936(11) 0.88044(11) 0.0328(4) Uani 1 1 d . . . . .
Mg3 Mg 0.45521(5) 0.56514(4) 0.55098(3) 0.03191(16) Uani 1 1 d . . . . .
O3 O 0.57132(10) 0.46817(8) 0.53758(8) 0.0369(3) Uani 1 1 d . . . . .
N3 N 0.67822(11) 0.72892(9) 0.87783(9) 0.0299(3) Uani 1 1 d . . . . .
C3 C 0.37096(14) 1.24753(11) 0.89087(11) 0.0340(4) Uani 1 1 d . . . . .
H3 H 0.346663 1.300775 0.896357 0.041 Uiso 1 1 calc R U . . .
Mg4 Mg 0.72937(5) 0.23218(4) 0.45058(4) 0.03870(17) Uani 1 1 d . . . . .
O4 O 0.65820(10) 0.33388(8) 0.48484(7) 0.0345(3) Uani 1 1 d . . . . .
N4 N 0.74562(17) 0.79099(11) 0.68476(10) 0.0483(5) Uani 1 1 d . . . . .
C4 C 0.30362(14) 1.21089(11) 0.89367(11) 0.0325(4) Uani 1 1 d . . . . .
N5 N 0.72028(12) 0.60210(9) 1.00329(9) 0.0307(3) Uani 1 1 d . . . . .
C5 C 0.20303(15) 1.25886(12) 0.86827(12) 0.0395(5) Uani 1 1 d . . . . .
H5A H 0.188061 1.235317 0.830585 0.059 Uiso 1 1 calc R U . . .
H5B H 0.198734 1.310235 0.853540 0.059 Uiso 1 1 calc R U . . .
H5C H 0.156999 1.262167 0.904211 0.059 Uiso 1 1 calc R U . . .
N6 N 0.51856(12) 0.67459(9) 0.95142(9) 0.0321(4) Uani 1 1 d . . . . .
C6 C 0.60936(14) 1.09679(11) 0.86485(11) 0.0331(4) Uani 1 1 d . . . . .
N7 N 0.37504(12) 0.55575(10) 0.63606(9) 0.0341(4) Uani 1 1 d . . . . .
C7 C 0.61656(16) 1.08391(12) 0.79689(11) 0.0372(5) Uani 1 1 d . . . . .
N8 N 0.52431(12) 0.61485(10) 0.60915(9) 0.0339(4) Uani 1 1 d . . . . .
C8 C 0.70601(17) 1.03933(13) 0.77173(13) 0.0444(5) Uani 1 1 d . . . . .
H8 H 0.711094 1.030571 0.725532 0.053 Uiso 1 1 calc R U . . .
N9 N 0.81856(15) 0.22608(11) 0.53476(11) 0.0452(5) Uani 1 1 d . . . . .
C9 C 0.78732(17) 1.00753(14) 0.81159(14) 0.0488(6) Uani 1 1 d . . . . .
N10 N 1.00445(16) 0.26015(13) 0.66832(12) 0.0551(5) Uani 1 1 d . . . . .
C10 C 0.77836(16) 1.02140(13) 0.87874(14) 0.0447(5) Uani 1 1 d . . . . .
H10 H 0.833869 1.000407 0.906796 0.054 Uiso 1 1 calc R U . . .
N11 N 0.69225(16) 0.13841(11) 0.47419(10) 0.0457(5) Uani 1 1 d . . . . .
C11 C 0.69048(15) 1.06518(12) 0.90639(12) 0.0368(5) Uani 1 1 d . . . . .
N12 N 0.84631(14) 0.16573(10) 0.39201(10) 0.0421(4) Uani 1 1 d . . . . .
C12 C 0.52932(19) 1.11456(15) 0.75169(13) 0.0482(5) Uani 1 1 d . . . . .
H12A H 0.473997 1.111281 0.775978 0.072 Uiso 1 1 calc R U . . .
H12B H 0.541539 1.084377 0.712546 0.072 Uiso 1 1 calc R U . . .
H12C H 0.515612 1.167981 0.737119 0.072 Uiso 1 1 calc R U . . .
C13 C 0.8833(2) 0.9588(2) 0.7834(2) 0.0768(10) Uani 1 1 d . . . . .
H13A H 0.872997 0.934311 0.744680 0.115 Uiso 1 1 calc R U . . .
H13B H 0.920581 0.919477 0.817688 0.115 Uiso 1 1 calc R U . . .
H13C H 0.918584 0.990858 0.769589 0.115 Uiso 1 1 calc R U . . .
C14 C 0.68139(17) 1.07775(14) 0.97927(13) 0.0459(5) Uani 1 1 d . . . . .
H14A H 0.652971 1.044304 1.001848 0.069 Uiso 1 1 calc R U . . .
H14B H 0.640044 1.131137 0.985300 0.069 Uiso 1 1 calc R U . . .
H14C H 0.745196 1.066038 0.998474 0.069 Uiso 1 1 calc R U . . .
C15 C 0.25446(14) 1.10790(11) 0.90906(12) 0.0352(4) Uani 1 1 d . . . . .
C16 C 0.18805(14) 1.11510(12) 0.96022(12) 0.0388(5) Uani 1 1 d . . . . .
C17 C 0.12021(15) 1.08271(13) 0.95384(14) 0.0454(6) Uani 1 1 d . . . . .
H17 H 0.074637 1.087647 0.988340 0.054 Uiso 1 1 calc R U . . .
C18 C 0.11732(16) 1.04382(13) 0.89906(15) 0.0483(6) Uani 1 1 d . . . . .
C19 C 0.18480(18) 1.03642(13) 0.84977(14) 0.0482(6) Uani 1 1 d . . . . .
H19 H 0.183909 1.009495 0.811968 0.058 Uiso 1 1 calc R U . . .
C20 C 0.25446(16) 1.06737(12) 0.85379(13) 0.0417(5) Uani 1 1 d . . . . .
C21 C 0.18833(17) 1.15518(14) 1.02163(13) 0.0463(5) Uani 1 1 d . . . . .
H21A H 0.235582 1.119841 1.053919 0.069 Uiso 1 1 calc R U . . .
H21B H 0.124274 1.172863 1.041596 0.069 Uiso 1 1 calc R U . . .
H21C H 0.205300 1.199051 1.009562 0.069 Uiso 1 1 calc R U . . .
C22 C 0.0412(2) 1.01148(17) 0.8933(2) 0.0660(8) Uani 1 1 d . . . . .
H22A H 0.040724 0.980573 0.934483 0.099 Uiso 1 1 calc R U . . .
H22B H 0.055535 0.979505 0.855295 0.099 Uiso 1 1 calc R U . . .
H22C H -0.021896 1.053393 0.886504 0.099 Uiso 1 1 calc R U . . .
C23 C 0.3271(2) 1.05771(16) 0.79952(14) 0.0547(6) Uani 1 1 d . . . . .
H23A H 0.318950 1.025249 0.766517 0.082 Uiso 1 1 calc R U . . .
H23B H 0.392064 1.033780 0.818920 0.082 Uiso 1 1 calc R U . . .
H23C H 0.317841 1.107787 0.777657 0.082 Uiso 1 1 calc R U . . .
C24 C 0.57089(14) 0.93349(11) 0.89524(11) 0.0328(4) Uani 1 1 d . . . . .
H24 H 0.580250 0.955874 0.853213 0.039 Uiso 1 1 calc R U . . .
C25 C 0.60132(13) 0.85683(11) 0.90571(10) 0.0292(4) Uani 1 1 d . . . . .
C26 C 0.65402(13) 0.80354(11) 0.85686(10) 0.0297(4) Uani 1 1 d . . . . .
C27 C 0.67750(16) 0.82540(11) 0.79327(11) 0.0352(4) Uani 1 1 d . . . . .
H27 H 0.662188 0.877907 0.780972 0.042 Uiso 1 1 calc R U . . .
C28 C 0.72289(16) 0.77152(12) 0.74774(11) 0.0358(4) Uani 1 1 d . . . . .
C29 C 0.74579(16) 0.69398(12) 0.76990(11) 0.0366(4) Uani 1 1 d . . . . .
H29 H 0.776050 0.654590 0.740726 0.044 Uiso 1 1 calc R U . . .
C30 C 0.72383(15) 0.67682(11) 0.83349(11) 0.0333(4) Uani 1 1 d . . . . .
H30 H 0.741851 0.624445 0.847733 0.040 Uiso 1 1 calc R U . . .
C31 C 0.7716(2) 0.73711(15) 0.63383(12) 0.0472(6) Uani 1 1 d . . . . .
H31A H 0.834682 0.696552 0.644661 0.071 Uiso 1 1 calc R U . . .
H31B H 0.774451 0.763368 0.590462 0.071 Uiso 1 1 calc R U . . .
H31C H 0.723382 0.714781 0.631742 0.071 Uiso 1 1 calc R U . . .
C32 C 0.7320(2) 0.86897(15) 0.66586(13) 0.0540(6) Uani 1 1 d . . . . .
H32A H 0.663012 0.900762 0.662606 0.081 Uiso 1 1 calc R U . . .
H32B H 0.761924 0.871506 0.622467 0.081 Uiso 1 1 calc R U . . .
H32C H 0.761723 0.887623 0.699655 0.081 Uiso 1 1 calc R U . . .
C33 C 0.79367(17) 0.46670(12) 0.97894(13) 0.0433(5) Uani 1 1 d . . . . .
H33A H 0.856424 0.469955 0.983367 0.065 Uiso 1 1 calc R U . . .
H33B H 0.794189 0.437856 0.940383 0.065 Uiso 1 1 calc R U . . .
H33C H 0.780509 0.440750 1.019584 0.065 Uiso 1 1 calc R U . . .
C34 C 0.71637(14) 0.54621(11) 0.96889(11) 0.0331(4) Uani 1 1 d . . . . .
C35 C 0.64258(15) 0.55485(11) 0.92333(11) 0.0350(4) Uani 1 1 d . . . . .
H35 H 0.658487 0.518204 0.890798 0.042 Uiso 1 1 calc R U . . .
C36 C 0.54838(15) 0.61072(11) 0.91975(11) 0.0338(4) Uani 1 1 d . . . . .
C37 C 0.47748(17) 0.59287(13) 0.87838(13) 0.0423(5) Uani 1 1 d . . . . .
H37A H 0.432896 0.580181 0.908184 0.063 Uiso 1 1 calc R U . . .
H37B H 0.512614 0.549424 0.851939 0.063 Uiso 1 1 calc R U . . .
H37C H 0.441235 0.637514 0.848339 0.063 Uiso 1 1 calc R U . . .
C38 C 0.79334(14) 0.57888(10) 1.05428(11) 0.0322(4) Uani 1 1 d . . . . .
C39 C 0.77784(15) 0.54758(11) 1.11648(11) 0.0366(4) Uani 1 1 d . . . . .
C40 C 0.85009(18) 0.52455(12) 1.16526(12) 0.0430(5) Uani 1 1 d . . . . .
H40 H 0.839042 0.504178 1.207776 0.052 Uiso 1 1 calc R U . . .
C41 C 0.93733(17) 0.53059(13) 1.15341(13) 0.0444(5) Uani 1 1 d . . . . .
C42 C 0.95069(15) 0.56208(12) 1.09144(13) 0.0419(5) Uani 1 1 d . . . . .
H42 H 1.010265 0.566768 1.082815 0.050 Uiso 1 1 calc R U . . .
C43 C 0.88045(15) 0.58713(11) 1.04130(12) 0.0358(4) Uani 1 1 d . . . . .
C44 C 0.68511(17) 0.53755(13) 1.13088(13) 0.0432(5) Uani 1 1 d . . . . .
H44A H 0.632444 0.577887 1.105653 0.065 Uiso 1 1 calc R U . . .
H44B H 0.671793 0.540636 1.178818 0.065 Uiso 1 1 calc R U . . .
H44C H 0.690746 0.487603 1.117529 0.065 Uiso 1 1 calc R U . . .
C45 C 1.0162(2) 0.50277(17) 1.20589(16) 0.0611(7) Uani 1 1 d . . . . .
H45A H 1.052233 0.447681 1.203969 0.092 Uiso 1 1 calc R U . . .
H45B H 0.987791 0.513301 1.250237 0.092 Uiso 1 1 calc R U . . .
H45C H 1.059775 0.529272 1.197516 0.092 Uiso 1 1 calc R U . . .
C46 C 0.89855(16) 0.61998(13) 0.97486(12) 0.0419(5) Uani 1 1 d . . . . .
H46A H 0.959195 0.627195 0.976811 0.063 Uiso 1 1 calc R U . . .
H46B H 0.845734 0.669308 0.963794 0.063 Uiso 1 1 calc R U . . .
H46C H 0.902560 0.584967 0.940483 0.063 Uiso 1 1 calc R U . . .
C47 C 0.41627(14) 0.71223(11) 0.95816(11) 0.0342(4) Uani 1 1 d . . . . .
C48 C 0.36276(15) 0.77629(12) 0.91624(12) 0.0380(5) Uani 1 1 d . . . . .
C49 C 0.26340(17) 0.80945(14) 0.92467(13) 0.0443(5) Uani 1 1 d . . . . .
H49 H 0.226346 0.852709 0.896179 0.053 Uiso 1 1 calc R U . . .
C50 C 0.21694(17) 0.78129(15) 0.97329(13) 0.0476(6) Uani 1 1 d . . . . .
C51 C 0.27148(17) 0.71845(14) 1.01432(13) 0.0451(5) Uani 1 1 d . . . . .
H51 H 0.240632 0.698963 1.048172 0.054 Uiso 1 1 calc R U . . .
C52 C 0.37039(15) 0.68303(12) 1.00732(12) 0.0384(5) Uani 1 1 d . . . . .
C53 C 0.41073(17) 0.80951(14) 0.86401(13) 0.0455(5) Uani 1 1 d . . . . .
H53A H 0.449024 0.832719 0.885816 0.068 Uiso 1 1 calc R U . . .
H53B H 0.361665 0.848518 0.835124 0.068 Uiso 1 1 calc R U . . .
H53C H 0.452811 0.768964 0.836998 0.068 Uiso 1 1 calc R U . . .
C54 C 0.10968(19) 0.8192(2) 0.98340(17) 0.0663(8) Uani 1 1 d . . . . .
H54A H 0.085316 0.780946 1.001038 0.099 Uiso 1 1 calc R U . . .
H54B H 0.077896 0.842639 0.940548 0.099 Uiso 1 1 calc R U . . .
H54C H 0.096245 0.858656 1.015184 0.099 Uiso 1 1 calc R U . . .
C55 C 0.42565(17) 0.61232(13) 1.05148(13) 0.0444(5) Uani 1 1 d . . . . .
H55A H 0.392189 0.613850 1.094022 0.067 Uiso 1 1 calc R U . . .
H55B H 0.490398 0.610153 1.059896 0.067 Uiso 1 1 calc R U . . .
H55C H 0.430296 0.567001 1.029216 0.067 Uiso 1 1 calc R U . . .
C56 C 0.27726(17) 0.61787(13) 0.73073(12) 0.0421(5) Uani 1 1 d . . . . .
H56A H 0.220138 0.611651 0.714553 0.063 Uiso 1 1 calc R U . . .
H56B H 0.257848 0.667319 0.750100 0.063 Uiso 1 1 calc R U . . .
H56C H 0.310252 0.576817 0.764910 0.063 Uiso 1 1 calc R U . . .
C57 C 0.34415(15) 0.61454(12) 0.67334(11) 0.0353(4) Uani 1 1 d . . . . .
C58 C 0.37545(16) 0.67693(12) 0.66550(12) 0.0386(5) Uani 1 1 d . . . . .
H58 H 0.330201 0.726286 0.674337 0.046 Uiso 1 1 calc R U . . .
C59 C 0.46841(15) 0.67010(12) 0.64564(11) 0.0350(4) Uani 1 1 d . . . . .
C60 C 0.50397(17) 0.72811(13) 0.66938(12) 0.0418(5) Uani 1 1 d . . . . .
H60A H 0.549150 0.704843 0.706826 0.063 Uiso 1 1 calc R U . . .
H60B H 0.449253 0.772181 0.684028 0.063 Uiso 1 1 calc R U . . .
H60C H 0.536511 0.744864 0.632668 0.063 Uiso 1 1 calc R U . . .
C61 C 0.34374(15) 0.49458(12) 0.65183(11) 0.0350(4) Uani 1 1 d . . . . .
C62 C 0.40432(15) 0.42861(12) 0.68788(11) 0.0360(4) Uani 1 1 d . . . . .
C63 C 0.37373(17) 0.36905(13) 0.70166(12) 0.0411(5) Uani 1 1 d . . . . .
H63 H 0.415419 0.323846 0.725932 0.049 Uiso 1 1 calc R U . . .
C64 C 0.28459(18) 0.37357(13) 0.68113(12) 0.0420(5) Uani 1 1 d . . . . .
C65 C 0.22563(17) 0.43955(14) 0.64509(12) 0.0418(5) Uani 1 1 d . . . . .
H65 H 0.164104 0.443597 0.630816 0.050 Uiso 1 1 calc R U . . .
C66 C 0.25342(16) 0.50032(13) 0.62901(11) 0.0382(5) Uani 1 1 d . . . . .
C67 C 0.50113(17) 0.42213(14) 0.71263(13) 0.0445(5) Uani 1 1 d . . . . .
H67A H 0.534541 0.371727 0.735896 0.067 Uiso 1 1 calc R U . . .
H67B H 0.492182 0.461795 0.743493 0.067 Uiso 1 1 calc R U . . .
H67C H 0.539545 0.428642 0.674571 0.067 Uiso 1 1 calc R U . . .
C68 C 0.2525(2) 0.30897(16) 0.69701(15) 0.0560(6) Uani 1 1 d . . . . .
H68A H 0.194423 0.326624 0.724303 0.084 Uiso 1 1 calc R U . . .
H68B H 0.303646 0.266806 0.721750 0.084 Uiso 1 1 calc R U . . .
H68C H 0.238444 0.291367 0.655339 0.084 Uiso 1 1 calc R U . . .
C69 C 0.18816(17) 0.56949(14) 0.58765(13) 0.0468(5) Uani 1 1 d . . . . .
H69A H 0.127290 0.564482 0.579205 0.070 Uiso 1 1 calc R U . . .
H69B H 0.218946 0.573938 0.544996 0.070 Uiso 1 1 calc R U . . .
H69C H 0.175653 0.615215 0.611757 0.070 Uiso 1 1 calc R U . . .
C70 C 0.62450(15) 0.59773(11) 0.60533(11) 0.0336(4) Uani 1 1 d . . . . .
C71 C 0.68580(16) 0.56333(12) 0.66052(11) 0.0358(4) Uani 1 1 d . . . . .
C72 C 0.78490(16) 0.54176(13) 0.65261(12) 0.0407(5) Uani 1 1 d . . . . .
H72 H 0.826366 0.518484 0.689974 0.049 Uiso 1 1 calc R U . . .
C73 C 0.82452(17) 0.55325(14) 0.59204(13) 0.0444(5) Uani 1 1 d . . . . .
C74 C 0.76255(17) 0.58596(14) 0.53757(12) 0.0428(5) Uani 1 1 d . . . . .
H74 H 0.788602 0.593917 0.495582 0.051 Uiso 1 1 calc R U . . .
C75 C 0.66350(16) 0.60733(12) 0.54291(11) 0.0373(5) Uani 1 1 d . . . . .
C76 C 0.64784(18) 0.54693(14) 0.72701(12) 0.0426(5) Uani 1 1 d . . . . .
H76A H 0.641585 0.587402 0.756386 0.064 Uiso 1 1 calc R U . . .
H76B H 0.692429 0.497763 0.747373 0.064 Uiso 1 1 calc R U . . .
H76C H 0.584730 0.544917 0.720670 0.064 Uiso 1 1 calc R U . . .
C77 C 0.93134(19) 0.53203(19) 0.58475(16) 0.0605(7) Uani 1 1 d . . . . .
H77A H 0.960947 0.525393 0.629062 0.091 Uiso 1 1 calc R U . . .
H77B H 0.942632 0.572701 0.557845 0.091 Uiso 1 1 calc R U . . .
H77C H 0.959796 0.484218 0.562597 0.091 Uiso 1 1 calc R U . . .
C78 C 0.59889(17) 0.63847(15) 0.48288(12) 0.0445(5) Uani 1 1 d . . . . .
H78A H 0.631572 0.657997 0.448138 0.067 Uiso 1 1 calc R U . . .
H78B H 0.539536 0.679989 0.495420 0.067 Uiso 1 1 calc R U . . .
H78C H 0.583270 0.597811 0.465788 0.067 Uiso 1 1 calc R U . . .
C79 C 0.65444(15) 0.41892(12) 0.56384(11) 0.0357(4) Uani 1 1 d . . . . .
H79 H 0.681475 0.431562 0.601226 0.043 Uiso 1 1 calc R U . . .
C80 C 0.70036(16) 0.35140(12) 0.53774(11) 0.0354(4) Uani 1 1 d . . . . .
C81 C 0.79448(17) 0.29418(13) 0.56006(12) 0.0396(5) Uani 1 1 d . . . . .
C82 C 0.85599(17) 0.30811(13) 0.60390(12) 0.0426(5) Uani 1 1 d . . . . .
H82 H 0.838983 0.357850 0.618671 0.051 Uiso 1 1 calc R U . . .
C83 C 0.94237(18) 0.24925(14) 0.62613(13) 0.0473(5) Uani 1 1 d . . . . .
C84 C 0.9638(2) 0.17701(15) 0.60124(15) 0.0547(6) Uani 1 1 d . . . . .
H84 H 1.020106 0.134415 0.615773 0.066 Uiso 1 1 calc R U . . .
C85 C 0.9025(2) 0.16955(14) 0.55616(15) 0.0552(7) Uani 1 1 d . . . . .
H85 H 0.919775 0.121228 0.538360 0.066 Uiso 1 1 calc R U . . .
C86 C 0.9868(2) 0.33538(17) 0.68755(17) 0.0609(7) Uani 1 1 d . . . . .
H86A H 0.992584 0.367170 0.648399 0.091 Uiso 1 1 calc R U . . .
H86B H 1.033948 0.332311 0.721715 0.091 Uiso 1 1 calc R U . . .
H86C H 0.921821 0.358051 0.705659 0.091 Uiso 1 1 calc R U . . .
C87 C 1.0929(2) 0.19700(17) 0.69061(17) 0.0637(7) Uani 1 1 d . . . . .
H87A H 1.077724 0.154146 0.709407 0.096 Uiso 1 1 calc R U . . .
H87B H 1.124460 0.213484 0.724870 0.096 Uiso 1 1 calc R U . . .
H87C H 1.135971 0.180864 0.652549 0.096 Uiso 1 1 calc R U . . .
C88 C 0.7495(3) 0.00721(16) 0.52679(17) 0.0649(8) Uani 1 1 d . . . . .
H88A H 0.727004 0.025156 0.570971 0.097 Uiso 1 1 calc R U . . .
H88B H 0.810456 -0.037393 0.531642 0.097 Uiso 1 1 calc R U . . .
H88C H 0.701433 -0.006905 0.505674 0.097 Uiso 1 1 calc R U . . .
C89 C 0.7643(2) 0.07035(14) 0.48357(13) 0.0502(6) Uani 1 1 d . . . . .
C90 C 0.8562(2) 0.05043(14) 0.45662(14) 0.0528(6) Uani 1 1 d . . . . .
H90 H 0.901843 0.001754 0.472387 0.063 Uiso 1 1 calc R U . . .
C91 C 0.89143(19) 0.09155(13) 0.40961(13) 0.0478(6) Uani 1 1 d . . . . .
C92 C 0.9862(2) 0.04617(15) 0.37848(16) 0.0596(7) Uani 1 1 d . . . . .
H92A H 0.975044 0.035927 0.332899 0.089 Uiso 1 1 calc R U . . .
H92B H 1.017962 -0.002278 0.405130 0.089 Uiso 1 1 calc R U . . .
H92C H 1.027214 0.075302 0.377150 0.089 Uiso 1 1 calc R U . . .
C93 C 0.5987(2) 0.14228(13) 0.49432(13) 0.0463(5) Uani 1 1 d . . . . .
C94 C 0.5465(2) 0.11419(14) 0.45374(14) 0.0525(6) Uani 1 1 d . . . . .
C95 C 0.4569(2) 0.11893(16) 0.47370(15) 0.0580(7) Uani 1 1 d . . . . .
H95 H 0.421982 0.100101 0.446097 0.070 Uiso 1 1 calc R U . . .
C96 C 0.4153(2) 0.15023(16) 0.53278(15) 0.0580(7) Uani 1 1 d . . . . .
C97 C 0.4689(2) 0.17633(15) 0.57262(14) 0.0536(6) Uani 1 1 d . . . . .
H97 H 0.442587 0.196955 0.613629 0.064 Uiso 1 1 calc R U . . .
C98 C 0.5591(2) 0.17322(14) 0.55450(13) 0.0489(6) Uani 1 1 d . . . . .
C99 C 0.5889(2) 0.07737(17) 0.39037(15) 0.0613(7) Uani 1 1 d . . . . .
H99A H 0.616251 0.021737 0.399070 0.092 Uiso 1 1 calc R U . . .
H99B H 0.639623 0.094442 0.374865 0.092 Uiso 1 1 calc R U . . .
H99C H 0.538487 0.091978 0.355945 0.092 Uiso 1 1 calc R U . . .
C100 C 0.3155(3) 0.1576(2) 0.55298(18) 0.0729(9) Uani 1 1 d . . . . .
H10G H 0.316261 0.139578 0.600079 0.109 Uiso 1 1 calc R U . . .
H10H H 0.294270 0.126872 0.525193 0.109 Uiso 1 1 calc R U . . .
H10I H 0.271118 0.211286 0.546805 0.109 Uiso 1 1 calc R U . . .
C101 C 0.6137(2) 0.20289(17) 0.59942(14) 0.0560(7) Uani 1 1 d . . . . .
H10D H 0.617600 0.249361 0.577797 0.084 Uiso 1 1 calc R U . . .
H10E H 0.678766 0.164046 0.607540 0.084 Uiso 1 1 calc R U . . .
H10F H 0.580235 0.214513 0.642061 0.084 Uiso 1 1 calc R U . . .
C102 C 0.88561(16) 0.19441(12) 0.33605(13) 0.0434(5) Uani 1 1 d . . . . .
C103 C 0.94879(17) 0.23127(13) 0.34513(14) 0.0477(6) Uani 1 1 d . . . . .
C104 C 0.98361(18) 0.25903(15) 0.28931(15) 0.0530(6) Uani 1 1 d . . . . .
H104 H 1.025966 0.283993 0.295649 0.064 Uiso 1 1 calc R U . . .
C105 C 0.95935(19) 0.25195(15) 0.22467(15) 0.0545(6) Uani 1 1 d . . . . .
C106 C 0.89803(18) 0.21433(14) 0.21686(14) 0.0501(6) Uani 1 1 d . . . . .
H106 H 0.880475 0.208497 0.173019 0.060 Uiso 1 1 calc R U . . .
C107 C 0.86168(17) 0.18500(13) 0.27145(13) 0.0458(5) Uani 1 1 d . . . . .
C108 C 0.9820(2) 0.23699(16) 0.41437(15) 0.0562(7) Uani 1 1 d . . . . .
H10A H 1.018927 0.185643 0.434734 0.084 Uiso 1 1 calc R U . . .
H10B H 0.925886 0.262551 0.441942 0.084 Uiso 1 1 calc R U . . .
H10C H 1.022585 0.266491 0.411336 0.084 Uiso 1 1 calc R U . . .
C109 C 0.9977(3) 0.2846(2) 0.16534(18) 0.0744(9) Uani 1 1 d . . . . .
H10J H 0.968957 0.340490 0.164041 0.112 Uiso 1 1 calc R U . . .
H10K H 0.981234 0.267744 0.124069 0.112 Uiso 1 1 calc R U . . .
H10L H 1.067763 0.266755 0.169453 0.112 Uiso 1 1 calc R U . . .
C110 C 0.7978(2) 0.14294(16) 0.26034(14) 0.0538(6) Uani 1 1 d . . . . .
H11A H 0.765485 0.160342 0.216720 0.081 Uiso 1 1 calc R U . . .
H11B H 0.749496 0.153082 0.295616 0.081 Uiso 1 1 calc R U . . .
H11C H 0.836749 0.088001 0.261444 0.081 Uiso 1 1 calc R U . . .
C111 C 0.8115(2) 0.24931(17) 0.77589(16) 0.0603(7) Uani 1 1 d . . . . .
C112 C 0.7736(2) 0.32565(18) 0.78712(15) 0.0598(7) Uani 1 1 d . . . . .
H112 H 0.712462 0.357723 0.768643 0.072 Uiso 1 1 calc R U . . .
C113 C 0.8232(2) 0.35633(18) 0.82488(18) 0.0682(8) Uani 1 1 d . . . . .
H113 H 0.796510 0.409302 0.831691 0.082 Uiso 1 1 calc R U . . .
C114 C 0.9125(3) 0.30961(19) 0.85305(17) 0.0691(8) Uani 1 1 d . . . . .
H114 H 0.946447 0.330273 0.879651 0.083 Uiso 1 1 calc R U . . .
C115 C 0.9505(2) 0.23365(19) 0.84186(17) 0.0690(8) Uani 1 1 d . . . . .
H115 H 1.011853 0.201291 0.859853 0.083 Uiso 1 1 calc R U . . .
C116 C 0.8991(3) 0.20429(18) 0.80418(18) 0.0712(8) Uani 1 1 d . . . . .
H116 H 0.925278 0.151236 0.797713 0.085 Uiso 1 1 calc R U . . .
C117 C 0.7565(3) 0.2165(2) 0.7344(2) 0.0803(10) Uani 1 1 d . . . . .
H11D H 0.733005 0.184027 0.763484 0.120 Uiso 1 1 calc R U . . .
H11E H 0.799093 0.185991 0.700645 0.120 Uiso 1 1 calc R U . . .
H11F H 0.701863 0.258159 0.712256 0.120 Uiso 1 1 calc R U . . .

loop_
_atom_site_aniso_label
_atom_site_aniso_U_11
_atom_site_aniso_U_22
_atom_site_aniso_U_33
_atom_site_aniso_U_23
_atom_site_aniso_U_13
_atom_site_aniso_U_12
Mg1 0.0257(3) 0.0205(3) 0.0400(4) -0.0055(3) 0.0002(3) -0.0077(2)
O1 0.0381(8) 0.0212(6) 0.0430(8) -0.0076(6) 0.0033(6) -0.0077(6)
N1 0.0266(8) 0.0251(8) 0.0411(9) -0.0045(7) 0.0013(7) -0.0080(6)
C1 0.0350(11) 0.0291(10) 0.0539(13) -0.0037(9) 0.0033(9) -0.0134(9)
Mg2 0.0257(3) 0.0204(3) 0.0382(3) -0.0043(2) -0.0007(3) -0.0090(2)
O2 0.0297(7) 0.0213(6) 0.0381(7) -0.0051(5) -0.0002(5) -0.0097(5)
N2 0.0266(8) 0.0248(8) 0.0446(10) -0.0059(7) -0.0027(7) -0.0097(6)
C2 0.0336(10) 0.0270(10) 0.0385(11) -0.0055(8) -0.0001(8) -0.0120(8)
Mg3 0.0314(3) 0.0308(3) 0.0358(4) -0.0078(3) -0.0004(3) -0.0136(3)
O3 0.0325(7) 0.0347(7) 0.0433(8) -0.0127(6) -0.0020(6) -0.0111(6)
N3 0.0285(8) 0.0224(8) 0.0384(9) -0.0061(7) 0.0001(7) -0.0089(6)
C3 0.0308(10) 0.0226(9) 0.0472(12) -0.0042(8) -0.0019(8) -0.0085(8)
Mg4 0.0416(4) 0.0293(3) 0.0463(4) -0.0069(3) -0.0056(3) -0.0141(3)
O4 0.0386(8) 0.0305(7) 0.0364(7) -0.0059(6) -0.0047(6) -0.0150(6)
N4 0.0753(14) 0.0366(10) 0.0389(10) -0.0094(8) 0.0105(10) -0.0278(10)
C4 0.0286(10) 0.0265(9) 0.0414(11) -0.0088(8) -0.0013(8) -0.0083(8)
N5 0.0290(8) 0.0223(8) 0.0402(9) -0.0040(7) -0.0011(7) -0.0091(6)
C5 0.0335(11) 0.0283(10) 0.0540(13) -0.0037(9) -0.0061(9) -0.0088(8)
N6 0.0291(8) 0.0261(8) 0.0436(9) -0.0053(7) -0.0020(7) -0.0128(7)
C6 0.0303(10) 0.0253(9) 0.0460(11) -0.0061(8) 0.0043(8) -0.0130(8)
N7 0.0342(9) 0.0317(9) 0.0380(9) -0.0044(7) 0.0006(7) -0.0143(7)
C7 0.0390(11) 0.0308(10) 0.0461(12) -0.0067(9) 0.0055(9) -0.0177(9)
N8 0.0349(9) 0.0329(9) 0.0361(9) -0.0074(7) -0.0004(7) -0.0146(7)
C8 0.0476(13) 0.0404(12) 0.0534(14) -0.0161(10) 0.0137(11) -0.0244(10)
N9 0.0496(11) 0.0296(9) 0.0529(12) -0.0039(8) -0.0154(9) -0.0108(8)
C9 0.0360(12) 0.0420(12) 0.0738(17) -0.0250(12) 0.0151(11) -0.0180(10)
N10 0.0477(12) 0.0496(12) 0.0676(14) -0.0060(10) -0.0162(10) -0.0175(10)
C10 0.0293(10) 0.0375(11) 0.0680(16) -0.0146(11) 0.0021(10) -0.0118(9)
N11 0.0593(12) 0.0341(10) 0.0485(11) -0.0038(8) -0.0077(9) -0.0228(9)
C11 0.0312(10) 0.0275(10) 0.0527(13) -0.0111(9) 0.0019(9) -0.0110(8)
N12 0.0448(10) 0.0306(9) 0.0487(11) -0.0067(8) -0.0080(8) -0.0115(8)
C12 0.0500(14) 0.0503(14) 0.0448(13) -0.0043(11) -0.0011(10) -0.0198(11)
C13 0.0431(15) 0.084(2) 0.104(3) -0.051(2) 0.0223(16) -0.0184(15)
C14 0.0353(11) 0.0433(12) 0.0533(14) -0.0124(10) -0.0084(10) -0.0071(10)
C15 0.0268(9) 0.0229(9) 0.0551(13) -0.0032(9) -0.0081(9) -0.0085(7)
C16 0.0251(9) 0.0299(10) 0.0593(14) -0.0054(9) -0.0022(9) -0.0078(8)
C17 0.0255(10) 0.0351(11) 0.0744(17) -0.0038(11) -0.0018(10) -0.0105(9)
C18 0.0294(11) 0.0330(11) 0.0821(18) -0.0034(11) -0.0111(11) -0.0113(9)
C19 0.0483(13) 0.0327(11) 0.0670(16) -0.0099(11) -0.0163(12) -0.0177(10)
C20 0.0387(11) 0.0313(11) 0.0555(14) -0.0078(10) -0.0060(10) -0.0131(9)
C21 0.0349(11) 0.0448(13) 0.0605(15) -0.0124(11) 0.0068(10) -0.0157(10)
C22 0.0424(14) 0.0504(15) 0.112(3) -0.0082(15) -0.0131(15) -0.0247(12)
C23 0.0603(16) 0.0517(15) 0.0592(16) -0.0194(12) -0.0007(12) -0.0270(13)
C24 0.0323(10) 0.0256(9) 0.0397(11) -0.0054(8) 0.0012(8) -0.0100(8)
C25 0.0262(9) 0.0239(9) 0.0377(10) -0.0038(8) -0.0022(8) -0.0097(7)
C26 0.0276(9) 0.0239(9) 0.0393(10) -0.0054(8) -0.0035(8) -0.0111(7)
C27 0.0420(11) 0.0248(9) 0.0401(11) -0.0044(8) -0.0016(9) -0.0140(8)
C28 0.0425(11) 0.0322(10) 0.0371(11) -0.0059(8) 0.0008(9) -0.0187(9)
C29 0.0416(11) 0.0290(10) 0.0410(11) -0.0115(8) 0.0038(9) -0.0141(9)
C30 0.0355(10) 0.0234(9) 0.0412(11) -0.0070(8) 0.0026(8) -0.0110(8)
C31 0.0638(15) 0.0484(13) 0.0380(12) -0.0125(10) 0.0081(11) -0.0299(12)
C32 0.086(2) 0.0436(13) 0.0420(13) -0.0026(10) 0.0047(13) -0.0362(13)
C33 0.0394(12) 0.0254(10) 0.0620(15) -0.0114(10) -0.0008(10) -0.0079(9)
C34 0.0321(10) 0.0228(9) 0.0447(11) -0.0058(8) 0.0050(8) -0.0107(8)
C35 0.0376(11) 0.0260(9) 0.0449(12) -0.0111(8) 0.0042(9) -0.0148(8)
C36 0.0350(10) 0.0294(10) 0.0417(11) -0.0063(8) -0.0003(8) -0.0169(8)
C37 0.0402(11) 0.0380(11) 0.0540(13) -0.0157(10) -0.0027(10) -0.0188(10)
C38 0.0302(9) 0.0188(9) 0.0435(11) -0.0054(8) -0.0028(8) -0.0043(7)
C39 0.0374(11) 0.0227(9) 0.0457(12) -0.0058(8) -0.0004(9) -0.0068(8)
C40 0.0497(13) 0.0296(11) 0.0435(12) -0.0025(9) -0.0045(10) -0.0085(9)
C41 0.0411(12) 0.0304(11) 0.0530(14) -0.0072(10) -0.0108(10) -0.0034(9)
C42 0.0292(10) 0.0306(10) 0.0616(15) -0.0105(10) -0.0046(10) -0.0054(8)
C43 0.0299(10) 0.0247(9) 0.0497(12) -0.0083(9) -0.0007(9) -0.0063(8)
C44 0.0447(12) 0.0366(11) 0.0488(13) -0.0016(10) 0.0047(10) -0.0168(10)
C45 0.0580(16) 0.0522(15) 0.0640(17) -0.0052(13) -0.0220(13) -0.0104(12)
C46 0.0337(11) 0.0368(11) 0.0547(14) -0.0060(10) 0.0027(10) -0.0127(9)
C47 0.0295(10) 0.0299(10) 0.0472(12) -0.0104(9) -0.0019(8) -0.0144(8)
C48 0.0327(10) 0.0342(11) 0.0497(12) -0.0069(9) -0.0077(9) -0.0149(9)
C49 0.0363(11) 0.0414(12) 0.0536(14) -0.0058(10) -0.0087(10) -0.0126(10)
C50 0.0327(11) 0.0518(14) 0.0573(15) -0.0128(11) 0.0004(10) -0.0139(10)
C51 0.0371(11) 0.0462(13) 0.0556(14) -0.0102(11) 0.0045(10) -0.0193(10)
C52 0.0346(11) 0.0335(11) 0.0511(13) -0.0099(9) -0.0001(9) -0.0166(9)
C53 0.0381(12) 0.0459(13) 0.0530(14) 0.0061(11) -0.0120(10) -0.0179(10)
C54 0.0342(13) 0.079(2) 0.076(2) -0.0090(16) 0.0037(12) -0.0107(13)
C55 0.0423(12) 0.0363(11) 0.0585(14) -0.0027(10) 0.0044(10) -0.0199(10)
C56 0.0422(12) 0.0385(12) 0.0449(12) -0.0062(9) 0.0061(10) -0.0149(10)
C57 0.0318(10) 0.0337(10) 0.0387(11) -0.0037(9) -0.0006(8) -0.0107(8)
C58 0.0399(11) 0.0299(10) 0.0452(12) -0.0088(9) 0.0016(9) -0.0119(9)
C59 0.0382(11) 0.0325(10) 0.0354(10) -0.0053(8) -0.0017(8) -0.0146(9)
C60 0.0438(12) 0.0352(11) 0.0489(13) -0.0120(10) -0.0005(10) -0.0163(10)
C61 0.0343(10) 0.0346(11) 0.0373(11) -0.0070(8) 0.0042(8) -0.0142(9)
C62 0.0366(11) 0.0366(11) 0.0370(11) -0.0048(9) -0.0004(9) -0.0162(9)
C63 0.0460(12) 0.0381(11) 0.0411(12) -0.0009(9) 0.0005(10) -0.0187(10)
C64 0.0487(13) 0.0437(12) 0.0414(12) -0.0068(10) 0.0056(10) -0.0260(10)
C65 0.0388(11) 0.0511(13) 0.0425(12) -0.0074(10) 0.0034(9) -0.0244(10)
C66 0.0350(11) 0.0404(11) 0.0413(11) -0.0062(9) 0.0027(9) -0.0165(9)
C67 0.0406(12) 0.0420(12) 0.0518(13) 0.0040(10) -0.0069(10) -0.0181(10)
C68 0.0671(17) 0.0577(16) 0.0574(15) -0.0017(12) 0.0026(13) -0.0403(14)
C69 0.0377(12) 0.0480(13) 0.0550(14) 0.0006(11) -0.0058(10) -0.0174(10)
C70 0.0349(10) 0.0287(10) 0.0407(11) -0.0095(8) -0.0013(8) -0.0150(8)
C71 0.0407(11) 0.0302(10) 0.0399(11) -0.0095(8) -0.0021(9) -0.0162(9)
C72 0.0383(11) 0.0385(11) 0.0463(12) -0.0096(9) -0.0072(9) -0.0144(9)
C73 0.0368(12) 0.0462(13) 0.0527(14) -0.0159(10) -0.0002(10) -0.0168(10)
C74 0.0417(12) 0.0467(13) 0.0446(12) -0.0125(10) 0.0053(10) -0.0209(10)
C75 0.0420(11) 0.0356(11) 0.0386(11) -0.0092(9) 0.0006(9) -0.0188(9)
C76 0.0477(13) 0.0438(12) 0.0407(12) -0.0023(10) -0.0061(10) -0.0227(10)
C77 0.0381(13) 0.0757(19) 0.0660(17) -0.0161(14) 0.0031(12) -0.0187(13)
C78 0.0432(12) 0.0510(13) 0.0404(12) -0.0032(10) 0.0004(10) -0.0196(10)
C79 0.0362(11) 0.0374(11) 0.0368(11) -0.0050(9) -0.0055(8) -0.0173(9)
C80 0.0407(11) 0.0328(10) 0.0358(11) -0.0027(8) -0.0061(9) -0.0173(9)
C81 0.0423(12) 0.0358(11) 0.0424(12) -0.0032(9) -0.0031(9) -0.0168(9)
C82 0.0421(12) 0.0374(11) 0.0498(13) -0.0082(10) -0.0020(10) -0.0161(10)
C83 0.0433(13) 0.0451(13) 0.0536(14) -0.0020(11) -0.0098(11) -0.0170(10)
C84 0.0535(15) 0.0391(13) 0.0649(17) -0.0011(11) -0.0188(12) -0.0106(11)
C85 0.0592(16) 0.0345(12) 0.0650(17) -0.0063(11) -0.0167(13) -0.0094(11)
C86 0.0489(14) 0.0587(16) 0.0779(19) -0.0172(14) -0.0126(13) -0.0212(13)
C87 0.0458(14) 0.0600(17) 0.082(2) -0.0006(15) -0.0197(14) -0.0172(13)
C88 0.082(2) 0.0404(14) 0.0744(19) 0.0083(13) -0.0129(16) -0.0283(14)
C89 0.0682(17) 0.0334(12) 0.0524(14) 0.0009(10) -0.0145(12) -0.0237(11)
C90 0.0670(17) 0.0291(11) 0.0597(15) 0.0001(10) -0.0148(13) -0.0159(11)
C91 0.0511(14) 0.0320(11) 0.0566(14) -0.0100(10) -0.0114(11) -0.0104(10)
C92 0.0596(16) 0.0351(13) 0.0742(19) -0.0076(12) -0.0039(14) -0.0068(11)
C93 0.0623(15) 0.0352(11) 0.0474(13) 0.0015(10) -0.0066(11) -0.0261(11)
C94 0.0726(17) 0.0407(13) 0.0516(14) -0.0036(11) -0.0082(12) -0.0296(12)
C95 0.0683(17) 0.0536(15) 0.0647(17) -0.0030(13) -0.0123(14) -0.0371(14)
C96 0.0729(18) 0.0548(16) 0.0591(16) -0.0007(13) -0.0044(14) -0.0393(14)
C97 0.0709(17) 0.0507(14) 0.0497(14) -0.0015(11) 0.0003(12) -0.0354(13)
C98 0.0683(16) 0.0420(13) 0.0454(13) 0.0006(10) -0.0060(12) -0.0317(12)
C99 0.080(2) 0.0498(15) 0.0610(17) -0.0126(13) -0.0087(14) -0.0302(14)
C100 0.078(2) 0.082(2) 0.077(2) -0.0082(17) 0.0005(17) -0.0510(19)
C101 0.0777(19) 0.0601(16) 0.0463(14) -0.0038(12) -0.0024(13) -0.0441(15)
C102 0.0372(11) 0.0305(11) 0.0569(14) -0.0071(10) -0.0037(10) -0.0061(9)
C103 0.0389(12) 0.0362(12) 0.0636(16) -0.0079(11) -0.0059(11) -0.0088(10)
C104 0.0407(13) 0.0426(13) 0.0745(18) -0.0114(12) 0.0039(12) -0.0138(10)
C105 0.0458(13) 0.0458(14) 0.0663(17) -0.0110(12) 0.0108(12) -0.0110(11)
C106 0.0467(13) 0.0433(13) 0.0543(14) -0.0130(11) 0.0058(11) -0.0098(11)
C107 0.0405(12) 0.0367(12) 0.0544(14) -0.0121(10) -0.0008(10) -0.0073(9)
C108 0.0493(14) 0.0505(15) 0.0718(18) -0.0079(13) -0.0115(13) -0.0216(12)
C109 0.077(2) 0.072(2) 0.079(2) -0.0130(17) 0.0302(17) -0.0329(17)
C110 0.0535(15) 0.0540(15) 0.0566(15) -0.0181(12) -0.0007(12) -0.0215(12)
C111 0.0670(18) 0.0600(17) 0.0626(17) -0.0003(13) 0.0005(14) -0.0350(14)
C112 0.0555(16) 0.0621(17) 0.0585(16) -0.0069(13) -0.0002(13) -0.0189(13)
C113 0.0701(19) 0.0512(16) 0.078(2) -0.0090(14) -0.0118(16) -0.0167(14)
C114 0.073(2) 0.0640(19) 0.071(2) -0.0061(15) -0.0125(16) -0.0266(16)
C115 0.0671(19) 0.0592(18) 0.072(2) 0.0030(15) -0.0092(15) -0.0167(15)
C116 0.083(2) 0.0504(16) 0.076(2) 0.0012(15) -0.0078(17) -0.0222(15)
C117 0.084(2) 0.086(2) 0.092(3) -0.0155(19) 0.0043(19) -0.054(2)

loop_
_atom_type_symbol
_atom_type_description
_atom_type_scat_dispersion_real
_atom_type_scat_dispersion_imag
_atom_type_scat_source
C C 0.0181 0.0091 'International Tables Vol C Tables 4.2.6.8 and 6.1.1.4'
H H 0.0000 0.0000 'International Tables Vol C Tables 4.2.6.8 and 6.1.1.4'
N N 0.0311 0.0180 'International Tables Vol C Tables 4.2.6.8 and 6.1.1.4'
O O 0.0492 0.0322 'International Tables Vol C Tables 4.2.6.8 and 6.1.1.4'
Mg Mg 0.1719 0.1771 'International Tables Vol C Tables 4.2.6.8 and 6.1.1.4'

loop_
_geom_angle_atom_site_label_1
_geom_angle_atom_site_label_2
_geom_angle_atom_site_label_3
_geom_angle
_geom_angle_site_symmetry_1
_geom_angle_site_symmetry_3
_geom_angle_publ_flag
O1 Mg1 O1 75.14(7) . 2_677 ?
O1 Mg1 N1 97.13(7) . . ?
O1 Mg1 N1 149.09(7) 2_677 . ?
O1 Mg1 O2 152.99(7) . 2_677 ?
O1 Mg1 O2 80.11(6) 2_677 2_677 ?
N1 Mg1 O2 98.59(6) . 2_677 ?
O1 Mg1 N2 111.83(7) . . ?
O1 Mg1 N2 123.76(7) 2_677 . ?
N1 Mg1 N2 87.04(7) . . ?
O2 Mg1 N2 90.83(6) 2_677 . ?
O1 Mg1 C24 101.45(6) . 2_677 ?
O1 Mg1 C24 26.36(6) 2_677 2_677 ?
N1 Mg1 C24 145.65(7) . 2_677 ?
O2 Mg1 C24 54.70(6) 2_677 2_677 ?
N2 Mg1 C24 111.88(7) . 2_677 ?
O1 Mg1 C25 128.94(6) . 2_677 ?
O1 Mg1 C25 53.87(6) 2_677 2_677 ?
N1 Mg1 C25 124.49(6) . 2_677 ?
O2 Mg1 C25 27.26(5) 2_677 2_677 ?
N2 Mg1 C25 99.63(7) . 2_677 ?
C24 Mg1 C25 27.76(6) 2_677 2_677 ?
O1 Mg1 Mg1 37.79(4) . 2_677 ?
O1 Mg1 Mg1 37.35(4) 2_677 2_677 ?
N1 Mg1 Mg1 128.45(6) . 2_677 ?
O2 Mg1 Mg1 116.77(5) 2_677 2_677 ?
N2 Mg1 Mg1 125.85(5) . 2_677 ?
C24 Mg1 Mg1 63.68(5) 2_677 2_677 ?
C25 Mg1 Mg1 91.19(5) 2_677 2_677 ?
C24 O1 Mg1 143.70(13) . . ?
C24 O1 Mg1 111.29(12) . 2_677 ?
Mg1 O1 Mg1 104.87(7) . 2_677 ?
C2 N1 C6 119.75(17) . . ?
C2 N1 Mg1 115.77(13) . . ?
C6 N1 Mg1 123.95(13) . . ?
C2 C1 H1A 109.5 . . ?
C2 C1 H1B 109.5 . . ?
H1A C1 H1B 109.5 . . ?
C2 C1 H1C 109.5 . . ?
H1A C1 H1C 109.5 . . ?
H1B C1 H1C 109.5 . . ?
O2 Mg2 N6 116.34(7) . . ?
O2 Mg2 N5 153.22(7) . . ?
N6 Mg2 N5 90.31(7) . . ?
O2 Mg2 N3 79.49(6) . . ?
N6 Mg2 N3 100.72(7) . . ?
N5 Mg2 N3 99.08(7) . . ?
O2 Mg2 C3 76.76(6) . 2_677 ?
N6 Mg2 C3 117.21(7) . 2_677 ?
N5 Mg2 C3 89.05(7) . 2_677 ?
N3 Mg2 C3 141.20(6) . 2_677 ?
C25 O2 Mg2 115.79(11) . . ?
C25 O2 Mg1 108.04(11) . 2_677 ?
Mg2 O2 Mg1 135.29(8) . 2_677 ?
C4 N2 C15 117.93(16) . . ?
C4 N2 Mg1 115.95(13) . . ?
C15 N2 Mg1 125.26(13) . . ?
N1 C2 C3 122.60(18) . . ?
N1 C2 C1 119.88(18) . . ?
C3 C2 C1 117.52(18) . . ?
O3 Mg3 O3 75.86(7) . 2_666 ?
O3 Mg3 N8 96.63(7) . . ?
O3 Mg3 N8 151.92(7) 2_666 . ?
O3 Mg3 O4 152.45(7) . 2_666 ?
O3 Mg3 O4 80.47(6) 2_666 2_666 ?
N8 Mg3 O4 97.68(7) . 2_666 ?
O3 Mg3 N7 112.95(7) . . ?
O3 Mg3 N7 119.87(7) 2_666 . ?
N8 Mg3 N7 88.09(7) . . ?
O4 Mg3 N7 90.97(7) 2_666 . ?
O3 Mg3 C79 102.30(6) . 2_666 ?
O3 Mg3 C79 26.45(6) 2_666 2_666 ?
N8 Mg3 C79 146.34(7) . 2_666 ?
O4 Mg3 C79 54.84(6) 2_666 2_666 ?
N7 Mg3 C79 109.21(7) . 2_666 ?
O3 Mg3 C80 129.33(7) . 2_666 ?
O3 Mg3 C80 53.84(6) 2_666 2_666 ?
N8 Mg3 C80 124.17(7) . 2_666 ?
O4 Mg3 C80 27.54(6) 2_666 2_666 ?
N7 Mg3 C80 98.42(7) . 2_666 ?
C79 Mg3 C80 27.60(6) 2_666 2_666 ?
O3 Mg3 Mg3 37.99(4) . 2_666 ?
O3 Mg3 Mg3 37.87(4) 2_666 2_666 ?
N8 Mg3 Mg3 129.28(6) . 2_666 ?
O4 Mg3 Mg3 117.14(5) 2_666 2_666 ?
N7 Mg3 Mg3 124.26(6) . 2_666 ?
C79 Mg3 Mg3 64.32(5) 2_666 2_666 ?
C80 Mg3 Mg3 91.53(5) 2_666 2_666 ?
C79 O3 Mg3 145.11(14) . . ?
C79 O3 Mg3 110.73(12) . 2_666 ?
Mg3 O3 Mg3 104.15(7) . 2_666 ?
C30 N3 C26 116.84(17) . . ?
C30 N3 Mg2 130.43(13) . . ?
C26 N3 Mg2 112.43(13) . . ?
C2 C3 C4 124.40(18) . . ?
C2 C3 Mg2 98.97(13) . 2_677 ?
C4 C3 Mg2 103.21(14) . 2_677 ?
C2 C3 H3 117.8 . . ?
C4 C3 H3 117.8 . . ?
Mg2 C3 H3 65.7 2_677 . ?
O4 Mg4 N11 122.91(8) . . ?
O4 Mg4 N12 145.84(8) . . ?
N11 Mg4 N12 91.25(8) . . ?
O4 Mg4 N9 79.51(7) . . ?
N11 Mg4 N9 101.50(8) . . ?
N12 Mg4 N9 94.09(8) . . ?
C80 O4 Mg4 115.93(13) . . ?
C80 O4 Mg3 107.39(12) . 2_666 ?
Mg4 O4 Mg3 135.30(8) . 2_666 ?
C28 N4 C31 121.00(19) . . ?
C28 N4 C32 119.96(19) . . ?
C31 N4 C32 118.6(2) . . ?
N2 C4 C3 123.61(18) . . ?
N2 C4 C5 119.94(18) . . ?
C3 C4 C5 116.40(18) . . ?
C34 N5 C38 115.48(16) . . ?
C34 N5 Mg2 117.64(14) . . ?
C38 N5 Mg2 126.84(12) . . ?
C4 C5 H5A 109.5 . . ?
C4 C5 H5B 109.5 . . ?
H5A C5 H5B 109.5 . . ?
C4 C5 H5C 109.5 . . ?
H5A C5 H5C 109.5 . . ?
H5B C5 H5C 109.5 . . ?
C36 N6 C47 115.49(16) . . ?
C36 N6 Mg2 116.64(13) . . ?
C47 N6 Mg2 127.45(13) . . ?
C11 C6 C7 120.24(19) . . ?
C11 C6 N1 119.08(19) . . ?
C7 C6 N1 120.35(19) . . ?
C57 N7 C61 118.24(18) . . ?
C57 N7 Mg3 116.50(14) . . ?
C61 N7 Mg3 124.91(13) . . ?
C8 C7 C6 118.7(2) . . ?
C8 C7 C12 120.0(2) . . ?
C6 C7 C12 121.2(2) . . ?
C59 N8 C70 120.29(17) . . ?
C59 N8 Mg3 116.42(14) . . ?
C70 N8 Mg3 122.93(13) . . ?
C9 C8 C7 122.2(2) . . ?
C9 C8 H8 118.9 . . ?
C7 C8 H8 118.9 . . ?
C81 N9 C85 117.4(2) . . ?
C81 N9 Mg4 111.92(15) . . ?
C85 N9 Mg4 129.35(17) . . ?
C8 C9 C10 117.9(2) . . ?
C8 C9 C13 121.3(3) . . ?
C10 C9 C13 120.7(3) . . ?
C83 N10 C86 120.1(2) . . ?
C83 N10 C87 120.6(2) . . ?
C86 N10 C87 119.1(2) . . ?
C9 C10 C11 122.1(2) . . ?
C9 C10 H10 119.0 . . ?
C11 C10 H10 119.0 . . ?
C89 N11 C93 116.2(2) . . ?
C89 N11 Mg4 116.91(17) . . ?
C93 N11 Mg4 125.66(15) . . ?
C10 C11 C6 118.8(2) . . ?
C10 C11 C14 121.4(2) . . ?
C6 C11 C14 119.75(19) . . ?
C91 N12 C102 115.7(2) . . ?
C91 N12 Mg4 118.67(18) . . ?
C102 N12 Mg4 125.51(14) . . ?
C7 C12 H12A 109.5 . . ?
C7 C12 H12B 109.5 . . ?
H12A C12 H12B 109.5 . . ?
C7 C12 H12C 109.5 . . ?
H12A C12 H12C 109.5 . . ?
H12B C12 H12C 109.5 . . ?
C9 C13 H13A 109.5 . . ?
C9 C13 H13B 109.5 . . ?
H13A C13 H13B 109.5 . . ?
C9 C13 H13C 109.5 . . ?
H13A C13 H13C 109.5 . . ?
H13B C13 H13C 109.5 . . ?
C11 C14 H14A 109.5 . . ?
C11 C14 H14B 109.5 . . ?
H14A C14 H14B 109.5 . . ?
C11 C14 H14C 109.5 . . ?
H14A C14 H14C 109.5 . . ?
H14B C14 H14C 109.5 . . ?
C16 C15 C20 120.44(19) . . ?
C16 C15 N2 120.13(19) . . ?
C20 C15 N2 119.4(2) . . ?
C15 C16 C17 118.5(2) . . ?
C15 C16 C21 122.11(19) . . ?
C17 C16 C21 119.4(2) . . ?
C18 C17 C16 122.2(2) . . ?
C18 C17 H17 118.9 . . ?
C16 C17 H17 118.9 . . ?
C19 C18 C17 118.1(2) . . ?
C19 C18 C22 121.4(3) . . ?
C17 C18 C22 120.5(3) . . ?
C18 C19 C20 122.0(2) . . ?
C18 C19 H19 119.0 . . ?
C20 C19 H19 119.0 . . ?
C15 C20 C19 118.7(2) . . ?
C15 C20 C23 120.7(2) . . ?
C19 C20 C23 120.6(2) . . ?
C16 C21 H21A 109.5 . . ?
C16 C21 H21B 109.5 . . ?
H21A C21 H21B 109.5 . . ?
C16 C21 H21C 109.5 . . ?
H21A C21 H21C 109.5 . . ?
H21B C21 H21C 109.5 . . ?
C18 C22 H22A 109.5 . . ?
C18 C22 H22B 109.5 . . ?
H22A C22 H22B 109.5 . . ?
C18 C22 H22C 109.5 . . ?
H22A C22 H22C 109.5 . . ?
H22B C22 H22C 109.5 . . ?
C20 C23 H23A 109.5 . . ?
C20 C23 H23B 109.5 . . ?
H23A C23 H23B 109.5 . . ?
C20 C23 H23C 109.5 . . ?
H23A C23 H23C 109.5 . . ?
H23B C23 H23C 109.5 . . ?
O1 C24 C25 119.19(19) . . ?
O1 C24 Mg1 42.35(9) . 2_677 ?
C25 C24 Mg1 77.57(13) . 2_677 ?
O1 C24 H24 120.4 . . ?
C25 C24 H24 120.4 . . ?
Mg1 C24 H24 160.5 2_677 . ?
C24 C25 O2 118.40(18) . . ?
C24 C25 C26 123.83(19) . . ?
O2 C25 C26 117.73(16) . . ?
C24 C25 Mg1 74.67(12) . 2_677 ?
O2 C25 Mg1 44.70(8) . 2_677 ?
C26 C25 Mg1 158.70(14) . 2_677 ?
N3 C26 C27 121.72(18) . . ?
N3 C26 C25 114.17(17) . . ?
C27 C26 C25 124.10(17) . . ?
C28 C27 C26 120.92(18) . . ?
C28 C27 H27 119.5 . . ?
C26 C27 H27 119.5 . . ?
N4 C28 C27 122.47(19) . . ?
N4 C28 C29 120.90(19) . . ?
C27 C28 C29 116.63(19) . . ?
C30 C29 C28 119.11(19) . . ?
C30 C29 H29 120.4 . . ?
C28 C29 H29 120.4 . . ?
N3 C30 C29 124.71(18) . . ?
N3 C30 H30 117.6 . . ?
C29 C30 H30 117.6 . . ?
N4 C31 H31A 109.5 . . ?
N4 C31 H31B 109.5 . . ?
H31A C31 H31B 109.5 . . ?
N4 C31 H31C 109.5 . . ?
H31A C31 H31C 109.5 . . ?
H31B C31 H31C 109.5 . . ?
N4 C32 H32A 109.5 . . ?
N4 C32 H32B 109.5 . . ?
H32A C32 H32B 109.5 . . ?
N4 C32 H32C 109.5 . . ?
H32A C32 H32C 109.5 . . ?
H32B C32 H32C 109.5 . . ?
C34 C33 H33A 109.5 . . ?
C34 C33 H33B 109.5 . . ?
H33A C33 H33B 109.5 . . ?
C34 C33 H33C 109.5 . . ?
H33A C33 H33C 109.5 . . ?
H33B C33 H33C 109.5 . . ?
N5 C34 C35 124.46(18) . . ?
N5 C34 C33 119.89(19) . . ?
C35 C34 C33 115.63(18) . . ?
C36 C35 C34 128.32(19) . . ?
C36 C35 H35 115.8 . . ?
C34 C35 H35 115.8 . . ?
N6 C36 C35 124.45(19) . . ?
N6 C36 C37 119.86(18) . . ?
C35 C36 C37 115.64(18) . . ?
C36 C37 H37A 109.5 . . ?
C36 C37 H37B 109.5 . . ?
H37A C37 H37B 109.5 . . ?
C36 C37 H37C 109.5 . . ?
H37A C37 H37C 109.5 . . ?
H37B C37 H37C 109.5 . . ?
C39 C38 C43 120.3(2) . . ?
C39 C38 N5 119.96(18) . . ?
C43 C38 N5 119.72(19) . . ?
C40 C39 C38 119.2(2) . . ?
C40 C39 C44 119.9(2) . . ?
C38 C39 C44 120.9(2) . . ?
C41 C40 C39 121.7(2) . . ?
C41 C40 H40 119.1 . . ?
C39 C40 H40 119.1 . . ?
C40 C41 C42 117.9(2) . . ?
C40 C41 C45 121.1(2) . . ?
C42 C41 C45 121.0(2) . . ?
C41 C42 C43 122.8(2) . . ?
C41 C42 H42 118.6 . . ?
C43 C42 H42 118.6 . . ?
C42 C43 C38 118.1(2) . . ?
C42 C43 C46 120.9(2) . . ?
C38 C43 C46 121.04(19) . . ?
C39 C44 H44A 109.5 . . ?
C39 C44 H44B 109.5 . . ?
H44A C44 H44B 109.5 . . ?
C39 C44 H44C 109.5 . . ?
H44A C44 H44C 109.5 . . ?
H44B C44 H44C 109.5 . . ?
C41 C45 H45A 109.5 . . ?
C41 C45 H45B 109.5 . . ?
H45A C45 H45B 109.5 . . ?
C41 C45 H45C 109.5 . . ?
H45A C45 H45C 109.5 . . ?
H45B C45 H45C 109.5 . . ?
C43 C46 H46A 109.5 . . ?
C43 C46 H46B 109.5 . . ?
H46A C46 H46B 109.5 . . ?
C43 C46 H46C 109.5 . . ?
H46A C46 H46C 109.5 . . ?
H46B C46 H46C 109.5 . . ?
C48 C47 C52 120.23(19) . . ?
C48 C47 N6 121.15(19) . . ?
C52 C47 N6 118.62(19) . . ?
C49 C48 C47 118.3(2) . . ?
C49 C48 C53 120.6(2) . . ?
C47 C48 C53 121.13(19) . . ?
C50 C49 C48 122.1(2) . . ?
C50 C49 H49 118.9 . . ?
C48 C49 H49 118.9 . . ?
C51 C50 C49 118.4(2) . . ?
C51 C50 C54 119.9(2) . . ?
C49 C50 C54 121.6(2) . . ?
C50 C51 C52 121.5(2) . . ?
C50 C51 H51 119.2 . . ?
C52 C51 H51 119.2 . . ?
C51 C52 C47 119.4(2) . . ?
C51 C52 C55 119.2(2) . . ?
C47 C52 C55 121.4(2) . . ?
C48 C53 H53A 109.5 . . ?
C48 C53 H53B 109.5 . . ?
H53A C53 H53B 109.5 . . ?
C48 C53 H53C 109.5 . . ?
H53A C53 H53C 109.5 . . ?
H53B C53 H53C 109.5 . . ?
C50 C54 H54A 109.5 . . ?
C50 C54 H54B 109.5 . . ?
H54A C54 H54B 109.5 . . ?
C50 C54 H54C 109.5 . . ?
H54A C54 H54C 109.5 . . ?
H54B C54 H54C 109.5 . . ?
C52 C55 H55A 109.5 . . ?
C52 C55 H55B 109.5 . . ?
H55A C55 H55B 109.5 . . ?
C52 C55 H55C 109.5 . . ?
H55A C55 H55C 109.5 . . ?
H55B C55 H55C 109.5 . . ?
C57 C56 H56A 109.5 . . ?
C57 C56 H56B 109.5 . . ?
H56A C56 H56B 109.5 . . ?
C57 C56 H56C 109.5 . . ?
H56A C56 H56C 109.5 . . ?
H56B C56 H56C 109.5 . . ?
N7 C57 C58 123.50(19) . . ?
N7 C57 C56 121.05(19) . . ?
C58 C57 C56 115.33(19) . . ?
C59 C58 C57 124.79(19) . . ?
C59 C58 H58 117.6 . . ?
C57 C58 H58 117.6 . . ?
N8 C59 C58 122.54(19) . . ?
N8 C59 C60 120.38(19) . . ?
C58 C59 C60 117.06(19) . . ?
C59 C60 H60A 109.5 . . ?
C59 C60 H60B 109.5 . . ?
H60A C60 H60B 109.5 . . ?
C59 C60 H60C 109.5 . . ?
H60A C60 H60C 109.5 . . ?
H60B C60 H60C 109.5 . . ?
C62 C61 C66 120.22(19) . . ?
C62 C61 N7 119.67(19) . . ?
C66 C61 N7 120.08(19) . . ?
C61 C62 C63 119.0(2) . . ?
C61 C62 C67 120.50(19) . . ?
C63 C62 C67 120.5(2) . . ?
C64 C63 C62 122.1(2) . . ?
C64 C63 H63 118.9 . . ?
C62 C63 H63 118.9 . . ?
C65 C64 C63 117.9(2) . . ?
C65 C64 C68 120.7(2) . . ?
C63 C64 C68 121.4(2) . . ?
C64 C65 C66 122.2(2) . . ?
C64 C65 H65 118.9 . . ?
C66 C65 H65 118.9 . . ?
C65 C66 C61 118.4(2) . . ?
C65 C66 C69 120.1(2) . . ?
C61 C66 C69 121.4(2) . . ?
C62 C67 H67A 109.5 . . ?
C62 C67 H67B 109.5 . . ?
H67A C67 H67B 109.5 . . ?
C62 C67 H67C 109.5 . . ?
H67A C67 H67C 109.5 . . ?
H67B C67 H67C 109.5 . . ?
C64 C68 H68A 109.5 . . ?
C64 C68 H68B 109.5 . . ?
H68A C68 H68B 109.5 . . ?
C64 C68 H68C 109.5 . . ?
H68A C68 H68C 109.5 . . ?
H68B C68 H68C 109.5 . . ?
C66 C69 H69A 109.5 . . ?
C66 C69 H69B 109.5 . . ?
H69A C69 H69B 109.5 . . ?
C66 C69 H69C 109.5 . . ?
H69A C69 H69C 109.5 . . ?
H69B C69 H69C 109.5 . . ?
C71 C70 C75 119.8(2) . . ?
C71 C70 N8 121.19(19) . . ?
C75 C70 N8 118.57(19) . . ?
C72 C71 C70 119.0(2) . . ?
C72 C71 C76 119.4(2) . . ?
C70 C71 C76 121.6(2) . . ?
C73 C72 C71 122.1(2) . . ?
C73 C72 H72 119.0 . . ?
C71 C72 H72 119.0 . . ?
C72 C73 C74 118.0(2) . . ?
C72 C73 C77 121.5(2) . . ?
C74 C73 C77 120.5(2) . . ?
C75 C74 C73 121.9(2) . . ?
C75 C74 H74 119.1 . . ?
C73 C74 H74 119.1 . . ?
C74 C75 C70 119.2(2) . . ?
C74 C75 C78 120.9(2) . . ?
C70 C75 C78 119.9(2) . . ?
C71 C76 H76A 109.5 . . ?
C71 C76 H76B 109.5 . . ?
H76A C76 H76B 109.5 . . ?
C71 C76 H76C 109.5 . . ?
H76A C76 H76C 109.5 . . ?
H76B C76 H76C 109.5 . . ?
C73 C77 H77A 109.5 . . ?
C73 C77 H77B 109.5 . . ?
H77A C77 H77B 109.5 . . ?
C73 C77 H77C 109.5 . . ?
H77A C77 H77C 109.5 . . ?
H77B C77 H77C 109.5 . . ?
C75 C78 H78A 109.5 . . ?
C75 C78 H78B 109.5 . . ?
H78A C78 H78B 109.5 . . ?
C75 C78 H78C 109.5 . . ?
H78A C78 H78C 109.5 . . ?
H78B C78 H78C 109.5 . . ?
O3 C79 C80 120.27(19) . . ?
O3 C79 Mg3 42.82(9) . 2_666 ?
C80 C79 Mg3 78.06(13) . 2_666 ?
O3 C79 H79 119.9 . . ?
C80 C79 H79 119.9 . . ?
Mg3 C79 H79 160.8 2_666 . ?
C79 C80 O4 118.52(19) . . ?
C79 C80 C81 125.28(19) . . ?
O4 C80 C81 116.19(18) . . ?
C79 C80 Mg3 74.35(13) . 2_666 ?
O4 C80 Mg3 45.07(9) . 2_666 ?
C81 C80 Mg3 158.13(16) . 2_666 ?
N9 C81 C82 121.6(2) . . ?
N9 C81 C80 114.57(19) . . ?
C82 C81 C80 123.8(2) . . ?
C81 C82 C83 120.6(2) . . ?
C81 C82 H82 119.7 . . ?
C83 C82 H82 119.7 . . ?
N10 C83 C82 122.6(2) . . ?
N10 C83 C84 120.7(2) . . ?
C82 C83 C84 116.7(2) . . ?
C85 C84 C83 118.9(2) . . ?
C85 C84 H84 120.6 . . ?
C83 C84 H84 120.6 . . ?
N9 C85 C84 124.7(2) . . ?
N9 C85 H85 117.6 . . ?
C84 C85 H85 117.6 . . ?
N10 C86 H86A 109.5 . . ?
N10 C86 H86B 109.5 . . ?
H86A C86 H86B 109.5 . . ?
N10 C86 H86C 109.5 . . ?
H86A C86 H86C 109.5 . . ?
H86B C86 H86C 109.5 . . ?
N10 C87 H87A 109.5 . . ?
N10 C87 H87B 109.5 . . ?
H87A C87 H87B 109.5 . . ?
N10 C87 H87C 109.5 . . ?
H87A C87 H87C 109.5 . . ?
H87B C87 H87C 109.5 . . ?
C89 C88 H88A 109.5 . . ?
C89 C88 H88B 109.5 . . ?
H88A C88 H88B 109.5 . . ?
C89 C88 H88C 109.5 . . ?
H88A C88 H88C 109.5 . . ?
H88B C88 H88C 109.5 . . ?
N11 C89 C90 125.4(2) . . ?
N11 C89 C88 119.7(3) . . ?
C90 C89 C88 114.9(2) . . ?
C89 C90 C91 129.9(2) . . ?
C89 C90 H90 115.1 . . ?
C91 C90 H90 115.1 . . ?
N12 C91 C90 124.2(2) . . ?
N12 C91 C92 120.0(2) . . ?
C90 C91 C92 115.8(2) . . ?
C91 C92 H92A 109.5 . . ?
C91 C92 H92B 109.5 . . ?
H92A C92 H92B 109.5 . . ?
C91 C92 H92C 109.5 . . ?
H92A C92 H92C 109.5 . . ?
H92B C92 H92C 109.5 . . ?
C98 C93 C94 119.6(2) . . ?
C98 C93 N11 120.4(2) . . ?
C94 C93 N11 120.0(2) . . ?
C95 C94 C93 119.1(3) . . ?
C95 C94 C99 120.1(2) . . ?
C93 C94 C99 120.8(3) . . ?
C94 C95 C96 122.6(3) . . ?
C94 C95 H95 118.7 . . ?
C96 C95 H95 118.7 . . ?
C95 C96 C97 117.3(3) . . ?
C95 C96 C100 122.1(3) . . ?
C97 C96 C100 120.5(3) . . ?
C98 C97 C96 122.2(3) . . ?
C98 C97 H97 118.9 . . ?
C96 C97 H97 118.9 . . ?
C97 C98 C93 119.2(2) . . ?
C97 C98 C101 120.0(2) . . ?
C93 C98 C101 120.8(2) . . ?
C94 C99 H99A 109.5 . . ?
C94 C99 H99B 109.5 . . ?
H99A C99 H99B 109.5 . . ?
C94 C99 H99C 109.5 . . ?
H99A C99 H99C 109.5 . . ?
H99B C99 H99C 109.5 . . ?
C96 C100 H10G 109.5 . . ?
C96 C100 H10H 109.5 . . ?
H10G C100 H10H 109.5 . . ?
C96 C100 H10I 109.5 . . ?
H10G C100 H10I 109.5 . . ?
H10H C100 H10I 109.5 . . ?
C98 C101 H10D 109.5 . . ?
C98 C101 H10E 109.5 . . ?
H10D C101 H10E 109.5 . . ?
C98 C101 H10F 109.5 . . ?
H10D C101 H10F 109.5 . . ?
H10E C101 H10F 109.5 . . ?
C107 C102 C103 119.5(2) . . ?
C107 C102 N12 119.3(2) . . ?
C103 C102 N12 121.2(2) . . ?
C104 C103 C102 118.9(2) . . ?
C104 C103 C108 120.4(2) . . ?
C102 C103 C108 120.7(2) . . ?
C105 C104 C103 122.8(2) . . ?
C105 C104 H104 118.6 . . ?
C103 C104 H104 118.6 . . ?
C104 C105 C106 117.3(3) . . ?
C104 C105 C109 120.8(3) . . ?
C106 C105 C109 121.8(3) . . ?
C105 C106 C107 121.9(3) . . ?
C105 C106 H106 119.0 . . ?
C107 C106 H106 119.0 . . ?
C106 C107 C102 119.5(2) . . ?
C106 C107 C110 119.9(2) . . ?
C102 C107 C110 120.6(2) . . ?
C103 C108 H10A 109.5 . . ?
C103 C108 H10B 109.5 . . ?
H10A C108 H10B 109.5 . . ?
C103 C108 H10C 109.5 . . ?
H10A C108 H10C 109.5 . . ?
H10B C108 H10C 109.5 . . ?
C105 C109 H10J 109.5 . . ?
C105 C109 H10K 109.5 . . ?
H10J C109 H10K 109.5 . . ?
C105 C109 H10L 109.5 . . ?
H10J C109 H10L 109.5 . . ?
H10K C109 H10L 109.5 . . ?
C107 C110 H11A 109.5 . . ?
C107 C110 H11B 109.5 . . ?
H11A C110 H11B 109.5 . . ?
C107 C110 H11C 109.5 . . ?
H11A C110 H11C 109.5 . . ?
H11B C110 H11C 109.5 . . ?
C116 C111 C112 118.1(3) . . ?
C116 C111 C117 121.5(3) . . ?
C112 C111 C117 120.4(3) . . ?
C111 C112 C113 120.9(3) . . ?
C111 C112 H112 119.5 . . ?
C113 C112 H112 119.5 . . ?
C112 C113 C114 120.1(3) . . ?
C112 C113 H113 120.0 . . ?
C114 C113 H113 120.0 . . ?
C115 C114 C113 119.1(3) . . ?
C115 C114 H114 120.4 . . ?
C113 C114 H114 120.4 . . ?
C114 C115 C116 119.6(3) . . ?
C114 C115 H115 120.2 . . ?
C116 C115 H115 120.2 . . ?
C111 C116 C115 122.1(3) . . ?
C111 C116 H116 118.9 . . ?
C115 C116 H116 118.9 . . ?
C111 C117 H11D 109.5 . . ?
C111 C117 H11E 109.5 . . ?
H11D C117 H11E 109.5 . . ?
C111 C117 H11F 109.5 . . ?
H11D C117 H11F 109.5 . . ?
H11E C117 H11F 109.5 . . ?

loop_
_geom_bond_atom_site_label_1
_geom_bond_atom_site_label_2
_geom_bond_distance
_geom_bond_site_symmetry_2
_geom_bond_publ_flag
Mg1 O1 2.0035(14) . ?
Mg1 O1 2.0238(16) 2_677 ?
Mg1 N1 2.0771(18) . ?
Mg1 O2 2.0963(15) 2_677 ?
Mg1 N2 2.1087(18) . ?
Mg1 C24 2.799(2) 2_677 ?
Mg1 C25 2.834(2) 2_677 ?
Mg1 Mg1 3.1921(12) 2_677 ?
O1 C24 1.334(2) . ?
N1 C2 1.315(3) . ?
N1 C6 1.428(3) . ?
C1 C2 1.508(3) . ?
C1 H1A 0.9800 . ?
C1 H1B 0.9800 . ?
C1 H1C 0.9800 . ?
Mg2 O2 1.9822(14) . ?
Mg2 N6 2.0887(17) . ?
Mg2 N5 2.1175(17) . ?
Mg2 N3 2.1512(18) . ?
Mg2 C3 2.838(2) 2_677 ?
O2 C25 1.365(2) . ?
N2 C4 1.309(3) . ?
N2 C15 1.439(2) . ?
C2 C3 1.422(3) . ?
Mg3 O3 2.0226(16) . ?
Mg3 O3 2.0282(16) 2_666 ?
Mg3 N8 2.0820(18) . ?
Mg3 O4 2.1036(16) 2_666 ?
Mg3 N7 2.1111(19) . ?
Mg3 C79 2.791(2) 2_666 ?
Mg3 C80 2.836(2) 2_666 ?
Mg3 Mg3 3.1952(13) 2_666 ?
O3 C79 1.329(3) . ?
N3 C30 1.351(3) . ?
N3 C26 1.359(2) . ?
C3 C4 1.440(3) . ?
C3 H3 0.9500 . ?
Mg4 O4 1.9827(16) . ?
Mg4 N11 2.095(2) . ?
Mg4 N12 2.121(2) . ?
Mg4 N9 2.148(2) . ?
O4 C80 1.374(2) . ?
N4 C28 1.366(3) . ?
N4 C31 1.442(3) . ?
N4 C32 1.442(3) . ?
C4 C5 1.510(3) . ?
N5 C34 1.333(3) . ?
N5 C38 1.433(3) . ?
C5 H5A 0.9800 . ?
C5 H5B 0.9800 . ?
C5 H5C 0.9800 . ?
N6 C36 1.329(3) . ?
N6 C47 1.436(3) . ?
C6 C11 1.395(3) . ?
C6 C7 1.398(3) . ?
N7 C57 1.318(3) . ?
N7 C61 1.434(3) . ?
C7 C8 1.394(3) . ?
C7 C12 1.505(3) . ?
N8 C59 1.325(3) . ?
N8 C70 1.420(3) . ?
C8 C9 1.378(4) . ?
C8 H8 0.9500 . ?
N9 C81 1.341(3) . ?
N9 C85 1.356(3) . ?
C9 C10 1.386(4) . ?
C9 C13 1.510(3) . ?
N10 C83 1.359(3) . ?
N10 C86 1.435(4) . ?
N10 C87 1.457(3) . ?
C10 C11 1.393(3) . ?
C10 H10 0.9500 . ?
N11 C89 1.332(3) . ?
N11 C93 1.438(3) . ?
C11 C14 1.494(3) . ?
N12 C91 1.332(3) . ?
N12 C102 1.432(3) . ?
C12 H12A 0.9800 . ?
C12 H12B 0.9800 . ?
C12 H12C 0.9800 . ?
C13 H13A 0.9800 . ?
C13 H13B 0.9800 . ?
C13 H13C 0.9800 . ?
C14 H14A 0.9800 . ?
C14 H14B 0.9800 . ?
C14 H14C 0.9800 . ?
C15 C16 1.397(3) . ?
C15 C20 1.398(3) . ?
C16 C17 1.400(3) . ?
C16 C21 1.498(3) . ?
C17 C18 1.381(4) . ?
C17 H17 0.9500 . ?
C18 C19 1.381(4) . ?
C18 C22 1.512(3) . ?
C19 C20 1.399(3) . ?
C19 H19 0.9500 . ?
C20 C23 1.500(4) . ?
C21 H21A 0.9800 . ?
C21 H21B 0.9800 . ?
C21 H21C 0.9800 . ?
C22 H22A 0.9800 . ?
C22 H22B 0.9800 . ?
C22 H22C 0.9800 . ?
C23 H23A 0.9800 . ?
C23 H23B 0.9800 . ?
C23 H23C 0.9800 . ?
C24 C25 1.352(3) . ?
C24 H24 0.9500 . ?
C25 C26 1.453(3) . ?
C26 C27 1.395(3) . ?
C27 C28 1.387(3) . ?
C27 H27 0.9500 . ?
C28 C29 1.419(3) . ?
C29 C30 1.360(3) . ?
C29 H29 0.9500 . ?
C30 H30 0.9500 . ?
C31 H31A 0.9800 . ?
C31 H31B 0.9800 . ?
C31 H31C 0.9800 . ?
C32 H32A 0.9800 . ?
C32 H32B 0.9800 . ?
C32 H32C 0.9800 . ?
C33 C34 1.511(3) . ?
C33 H33A 0.9800 . ?
C33 H33B 0.9800 . ?
C33 H33C 0.9800 . ?
C34 C35 1.406(3) . ?
C35 C36 1.405(3) . ?
C35 H35 0.9500 . ?
C36 C37 1.521(3) . ?
C37 H37A 0.9800 . ?
C37 H37B 0.9800 . ?
C37 H37C 0.9800 . ?
C38 C39 1.398(3) . ?
C38 C43 1.402(3) . ?
C39 C40 1.394(3) . ?
C39 C44 1.506(3) . ?
C40 C41 1.382(4) . ?
C40 H40 0.9500 . ?
C41 C42 1.386(4) . ?
C41 C45 1.510(3) . ?
C42 C43 1.392(3) . ?
C42 H42 0.9500 . ?
C43 C46 1.497(3) . ?
C44 H44A 0.9800 . ?
C44 H44B 0.9800 . ?
C44 H44C 0.9800 . ?
C45 H45A 0.9800 . ?
C45 H45B 0.9800 . ?
C45 H45C 0.9800 . ?
C46 H46A 0.9800 . ?
C46 H46B 0.9800 . ?
C46 H46C 0.9800 . ?
C47 C48 1.399(3) . ?
C47 C52 1.399(3) . ?
C48 C49 1.395(3) . ?
C48 C53 1.502(3) . ?
C49 C50 1.387(4) . ?
C49 H49 0.9500 . ?
C50 C51 1.379(4) . ?
C50 C54 1.511(3) . ?
C51 C52 1.388(3) . ?
C51 H51 0.9500 . ?
C52 C55 1.507(3) . ?
C53 H53A 0.9800 . ?
C53 H53B 0.9800 . ?
C53 H53C 0.9800 . ?
C54 H54A 0.9800 . ?
C54 H54B 0.9800 . ?
C54 H54C 0.9800 . ?
C55 H55A 0.9800 . ?
C55 H55B 0.9800 . ?
C55 H55C 0.9800 . ?
C56 C57 1.505(3) . ?
C56 H56A 0.9800 . ?
C56 H56B 0.9800 . ?
C56 H56C 0.9800 . ?
C57 C58 1.440(3) . ?
C58 C59 1.411(3) . ?
C58 H58 0.9500 . ?
C59 C60 1.514(3) . ?
C60 H60A 0.9800 . ?
C60 H60B 0.9800 . ?
C60 H60C 0.9800 . ?
C61 C62 1.391(3) . ?
C61 C66 1.408(3) . ?
C62 C63 1.393(3) . ?
C62 C67 1.509(3) . ?
C63 C64 1.384(3) . ?
C63 H63 0.9500 . ?
C64 C65 1.384(4) . ?
C64 C68 1.503(3) . ?
C65 C66 1.394(3) . ?
C65 H65 0.9500 . ?
C66 C69 1.501(3) . ?
C67 H67A 0.9800 . ?
C67 H67B 0.9800 . ?
C67 H67C 0.9800 . ?
C68 H68A 0.9800 . ?
C68 H68B 0.9800 . ?
C68 H68C 0.9800 . ?
C69 H69A 0.9800 . ?
C69 H69B 0.9800 . ?
C69 H69C 0.9800 . ?
C70 C71 1.404(3) . ?
C70 C75 1.404(3) . ?
C71 C72 1.398(3) . ?
C71 C76 1.502(3) . ?
C72 C73 1.385(4) . ?
C72 H72 0.9500 . ?
C73 C74 1.393(4) . ?
C73 C77 1.509(3) . ?
C74 C75 1.393(3) . ?
C74 H74 0.9500 . ?
C75 C78 1.497(3) . ?
C76 H76A 0.9800 . ?
C76 H76B 0.9800 . ?
C76 H76C 0.9800 . ?
C77 H77A 0.9800 . ?
C77 H77B 0.9800 . ?
C77 H77C 0.9800 . ?
C78 H78A 0.9800 . ?
C78 H78B 0.9800 . ?
C78 H78C 0.9800 . ?
C79 C80 1.343(3) . ?
C79 H79 0.9500 . ?
C80 C81 1.467(3) . ?
C81 C82 1.402(3) . ?
C82 C83 1.402(3) . ?
C82 H82 0.9500 . ?
C83 C84 1.414(4) . ?
C84 C85 1.360(4) . ?
C84 H84 0.9500 . ?
C85 H85 0.9500 . ?
C86 H86A 0.9800 . ?
C86 H86B 0.9800 . ?
C86 H86C 0.9800 . ?
C87 H87A 0.9800 . ?
C87 H87B 0.9800 . ?
C87 H87C 0.9800 . ?
C88 C89 1.517(4) . ?
C88 H88A 0.9800 . ?
C88 H88B 0.9800 . ?
C88 H88C 0.9800 . ?
C89 C90 1.397(4) . ?
C90 C91 1.409(4) . ?
C90 H90 0.9500 . ?
C91 C92 1.505(4) . ?
C92 H92A 0.9800 . ?
C92 H92B 0.9800 . ?
C92 H92C 0.9800 . ?
C93 C98 1.402(4) . ?
C93 C94 1.411(4) . ?
C94 C95 1.374(4) . ?
C94 C99 1.506(4) . ?
C95 C96 1.392(4) . ?
C95 H95 0.9500 . ?
C96 C97 1.393(4) . ?
C96 C100 1.509(4) . ?
C97 C98 1.383(4) . ?
C97 H97 0.9500 . ?
C98 C101 1.511(4) . ?
C99 H99A 0.9800 . ?
C99 H99B 0.9800 . ?
C99 H99C 0.9800 . ?
C100 H10G 0.9800 . ?
C100 H10H 0.9800 . ?
C100 H10I 0.9800 . ?
C101 H10D 0.9800 . ?
C101 H10E 0.9800 . ?
C101 H10F 0.9800 . ?
C102 C107 1.395(4) . ?
C102 C103 1.410(3) . ?
C103 C104 1.385(4) . ?
C103 C108 1.511(4) . ?
C104 C105 1.384(4) . ?
C104 H104 0.9500 . ?
C105 C106 1.393(4) . ?
C105 C109 1.512(4) . ?
C106 C107 1.393(4) . ?
C106 H106 0.9500 . ?
C107 C110 1.505(4) . ?
C108 H10A 0.9800 . ?
C108 H10B 0.9800 . ?
C108 H10C 0.9800 . ?
C109 H10J 0.9800 . ?
C109 H10K 0.9800 . ?
C109 H10L 0.9800 . ?
C110 H11A 0.9800 . ?
C110 H11B 0.9800 . ?
C110 H11C 0.9800 . ?
C111 C116 1.371(5) . ?
C111 C112 1.375(4) . ?
C111 C117 1.510(5) . ?
C112 C113 1.381(4) . ?
C112 H112 0.9500 . ?
C113 C114 1.396(5) . ?
C113 H113 0.9500 . ?
C114 C115 1.369(5) . ?
C114 H114 0.9500 . ?
C115 C116 1.384(5) . ?
C115 H115 0.9500 . ?
C116 H116 0.9500 . ?
C117 H11D 0.9800 . ?
C117 H11E 0.9800 . ?
C117 H11F 0.9800 . ?
